data_4500062
loop_
_publ_author_name
'Kenneth E. Maly'
'Thierry Maris'
'Eric Gagnon'
'James D. Wuest'

_publ_section_title
;
 Inclusion Compounds of Hexakis(4-cyanophenyl)benzene: Open Networks
 Maintained by C-H---N Interactions
;
_journal_name_full 'Cryst. Growth & Design'
_journal_page_first 461
_journal_page_last 466
_journal_paper_doi 10.1021/cg050384a
_journal_volume 6
_journal_year 2006
_chemical_compound_source 'Synthesized by the authors. See text'
_chemical_formula_moiety 'C48 H24 N6, 6(C4 H8 O2)'
_chemical_formula_sum 'C72 H72 N6 O12'
_chemical_formula_weight 1213.36
_chemical_name_systematic
; 
 ? 
;
_space_group_IT_number 166
_symmetry_cell_setting trigonal
_symmetry_space_group_name_Hall '-R 3 2"'
_symmetry_space_group_name_H-M 'R -3 m :H'
_atom_sites_solution_hydrogens geom
_atom_sites_solution_primary direct
_atom_sites_solution_secondary difmap
_audit_creation_method SHELXL-97
_cell_angle_alpha 90.00
_cell_angle_beta 90.00
_cell_angle_gamma 120.00
_cell_formula_units_Z 3
_cell_length_a 24.165(2)
_cell_length_b 24.165(2)
_cell_length_c 9.9242(12)
_cell_measurement_reflns_used 1277
_cell_measurement_temperature 100(2)
_cell_measurement_theta_max 47.43
_cell_measurement_theta_min 3.66
_cell_volume 5018.8(8)
_computing_cell_refinement 'SMART (Bruker, 1999)'
_computing_data_collection 'SMART (Bruker, 1999)'
_computing_data_reduction 'SAINT (Bruker, 1999)'
_computing_molecular_graphics 'SHELXTL (Bruker, 1997)'
_computing_publication_material 'UdMX (local program)'
_computing_structure_refinement 'SHELXL97 (Sheldrick, 1997)'
_computing_structure_solution 'SHELXS97 (Sheldrick, 1997)'
_diffrn_ambient_temperature 100(2)
_diffrn_detector_area_resol_mean 5.5
_diffrn_measured_fraction_theta_full 0.970
_diffrn_measured_fraction_theta_max 0.970
_diffrn_measurement_device_type 'Bruker AXS Smart 2K/Platform'
_diffrn_measurement_method \w
_diffrn_radiation_monochromator graphite
_diffrn_radiation_source 'Sealed Tube'
_diffrn_radiation_type CuK\a
_diffrn_radiation_wavelength 1.54178
_diffrn_reflns_av_R_equivalents 0.027
_diffrn_reflns_av_sigmaI/netI 0.0542
_diffrn_reflns_limit_h_max 29
_diffrn_reflns_limit_h_min -29
_diffrn_reflns_limit_k_max 28
_diffrn_reflns_limit_k_min -29
_diffrn_reflns_limit_l_max 12
_diffrn_reflns_limit_l_min -11
_diffrn_reflns_number 10239
_diffrn_reflns_theta_full 71.91
_diffrn_reflns_theta_max 71.91
_diffrn_reflns_theta_min 3.66
_diffrn_standards_decay_% -0.27
_diffrn_standards_number 67
_exptl_absorpt_coefficient_mu 0.670
_exptl_absorpt_correction_T_max 0.9700
_exptl_absorpt_correction_T_min 0.9300
_exptl_absorpt_correction_type multi-scan
_exptl_absorpt_process_details 'Sadabs (Sheldrick,1996)'
_exptl_crystal_colour Colourless
_exptl_crystal_density_diffrn 1.204
_exptl_crystal_density_method 'not measured'
_exptl_crystal_description block
_exptl_crystal_F_000 1926
_exptl_crystal_size_max 0.12
_exptl_crystal_size_mid 0.12
_exptl_crystal_size_min 0.05
_refine_diff_density_max 0.211
_refine_diff_density_min -0.295
_refine_diff_density_rms 0.042
_refine_ls_extinction_method none
_refine_ls_goodness_of_fit_ref 1.056
_refine_ls_hydrogen_treatment refU
_refine_ls_matrix_type full
_refine_ls_number_parameters 66
_refine_ls_number_reflns 1150
_refine_ls_number_restraints 0
_refine_ls_restrained_S_all 1.056
_refine_ls_R_factor_all 0.1516
_refine_ls_R_factor_gt 0.0786
_refine_ls_shift/su_max 0.000
_refine_ls_shift/su_mean 0.000
_refine_ls_structure_factor_coef Fsqd
_refine_ls_weighting_details 'calc w=1/[\s^2^(Fo^2^)+(0.1180P)^2^] where P=(Fo^2^+2Fc^2^)/3'
_refine_ls_weighting_scheme calc
_refine_ls_wR_factor_gt 0.2455
_refine_ls_wR_factor_ref 0.2603
_reflns_number_gt 438
_reflns_number_total 1150
_reflns_threshold_expression I>2\s(I)
_cod_data_source_file deposit.cif
_cod_data_source_block jiw857
_cod_depositor_comments
;
The following automatic conversions were performed:

'_refine_ls_hydrogen_treatment' value 'RefU' changed to 'refU'
according to the built-in table from CIF Core dictionary named
'cif_core.dic' version 2.4.1 from 2010-06-29.

Automatic conversion script
Id: cif_fix_values 1715 2011-07-08 13:25:40Z adriana 
;
_cod_original_sg_symbol_H-M R-3m
_cod_database_code 4500062

loop_
_symmetry_equiv_pos_as_xyz
'x, y, z'
'-y, x-y, z'
'-x+y, -x, z'
'y, x, -z'
'-x, -x+y, -z'
'x-y, -y, -z'
'x+2/3, y+1/3, z+1/3'
'-y+2/3, x-y+1/3, z+1/3'
'-x+y+2/3, -x+1/3, z+1/3'
'y+2/3, x+1/3, -z+1/3'
'-x+2/3, -x+y+1/3, -z+1/3'
'x-y+2/3, -y+1/3, -z+1/3'
'x+1/3, y+2/3, z+2/3'
'-y+1/3, x-y+2/3, z+2/3'
'-x+y+1/3, -x+2/3, z+2/3'
'y+1/3, x+2/3, -z+2/3'
'-x+1/3, -x+y+2/3, -z+2/3'
'x-y+1/3, -y+2/3, -z+2/3'
'-x, -y, -z'
'y, -x+y, -z'
'x-y, x, -z'
'-y, -x, z'
'x, x-y, z'
'-x+y, y, z'
'-x+2/3, -y+1/3, -z+1/3'
'y+2/3, -x+y+1/3, -z+1/3'
'x-y+2/3, x+1/3, -z+1/3'
'-y+2/3, -x+1/3, z+1/3'
'x+2/3, x-y+1/3, z+1/3'
'-x+y+2/3, y+1/3, z+1/3'
'-x+1/3, -y+2/3, -z+2/3'
'y+1/3, -x+y+2/3, -z+2/3'
'x-y+1/3, x+2/3, -z+2/3'
'-y+1/3, -x+2/3, z+2/3'
'x+1/3, x-y+2/3, z+2/3'
'-x+y+1/3, y+2/3, z+2/3'

loop_
_atom_site_label
_atom_site_type_symbol
_atom_site_fract_x
_atom_site_fract_y
_atom_site_fract_z
_atom_site_U_iso_or_equiv
_atom_site_adp_type
_atom_site_occupancy
_atom_site_symmetry_multiplicity
_atom_site_calc_flag
_atom_site_refinement_flags
_atom_site_disorder_assembly
_atom_site_disorder_group
C1 C 0.0000 0.05862(15) 0.0000 0.0770(16) Uani 1 2 d S . .
C2 C 0.0000 0.11976(18) 0.0000 0.0738(16) Uani 1 2 d S . .
C3 C -0.0216(4) 0.1382(4) 0.1073(10) 0.083(3) Uani 0.50 1 d P A 1
H3 H -0.0382 0.1113 0.1840 0.14(4) Uiso 0.50 1 d PR A 1
C4 C -0.0192(4) 0.1983(4) 0.1090(10) 0.080(2) Uani 0.50 1 d P A 1
H4 H -0.0313 0.2122 0.1874 0.32(8) Uiso 0.50 1 d PR A 1
C6 C -0.0211(4) 0.1391(3) -0.1102(9) 0.079(3) Uani 0.50 1 d P A 2
H6 H -0.0335 0.1136 -0.1895 0.051(15) Uiso 0.50 1 d PR A 2
C7 C -0.0231(3) 0.1956(3) -0.1103(10) 0.081(3) Uani 0.50 1 d P A 2
H7 H -0.0396 0.2072 -0.1851 0.073(19) Uiso 0.50 1 d PR A 2
C5 C 0.0000 0.23503(17) 0.0000 0.0759(16) Uani 1 2 d S . .
C8 C 0.0000 0.2962(2) 0.0000 0.0889(17) Uani 1 2 d S A .
N9 N 0.0000 0.34258(18) 0.0000 0.1006(16) Uani 1 2 d S . .

loop_
_atom_site_aniso_label
_atom_site_aniso_U_11
_atom_site_aniso_U_22
_atom_site_aniso_U_33
_atom_site_aniso_U_23
_atom_site_aniso_U_13
_atom_site_aniso_U_12
C1 0.045(2) 0.0428(17) 0.144(4) -0.0016(11) -0.003(2) 0.0226(11)
C2 0.038(2) 0.0416(18) 0.141(5) -0.0015(18) -0.003(4) 0.0189(11)
C3 0.044(4) 0.055(4) 0.147(9) 0.009(5) 0.008(5) 0.022(3)
C4 0.071(5) 0.057(5) 0.117(8) 0.003(5) 0.004(5) 0.036(4)
C6 0.047(4) 0.046(4) 0.131(8) -0.023(5) -0.013(5) 0.013(3)
C7 0.038(3) 0.049(4) 0.153(9) 0.002(5) -0.006(5) 0.020(3)
C5 0.045(2) 0.0425(18) 0.141(5) 0.0017(18) 0.003(4) 0.0225(12)
C8 0.052(3) 0.055(2) 0.158(5) -0.0013(14) -0.003(3) 0.0262(13)
N9 0.089(3) 0.0707(19) 0.149(4) -0.0038(13) -0.008(3) 0.0443(15)

loop_
_atom_type_symbol
_atom_type_description
_atom_type_scat_dispersion_real
_atom_type_scat_dispersion_imag
_atom_type_scat_source
C C 0.0181 0.0091 'International Tables Vol C Tables 4.2.6.8 and 6.1.1.4'
H H 0.0000 0.0000 'International Tables Vol C Tables 4.2.6.8 and 6.1.1.4'
N N 0.0311 0.0180 'International Tables Vol C Tables 4.2.6.8 and 6.1.1.4'
O O 0.0492 0.0322 'International Tables Vol C Tables 4.2.6.8 and 6.1.1.4'

loop_
_geom_angle_atom_site_label_1
_geom_angle_atom_site_label_2
_geom_angle_atom_site_label_3
_geom_angle_site_symmetry_1
_geom_angle_site_symmetry_3
_geom_angle
_geom_angle_publ_flag
C1 C1 C1 20 21 120 y
C1 C1 C2 20 . 120 y
C1 C1 C2 21 . 120 y
C3 C2 C3 . 5 117.2(8) y
C3 C2 C6 5 5 104.0(5) y
C3 C2 C6 . . 104.0(5) y
C6 C2 C6 5 . 117.1(7) y
C3 C2 C1 . . 121.4(4) y
C3 C2 C1 5 . 121.4(4) y
C6 C2 C1 5 . 121.5(3) y
C6 C2 C1 . . 121.5(3) y
C2 C3 C4 . . 121.2(8) y
C2 C3 H3 . . 120.3 ?
C4 C3 H3 . . 118.5 ?
C5 C4 C3 . . 119.7(8) y
C5 C4 H4 . . 119.8 ?
C3 C4 H4 . . 120.5 ?
C2 C6 C7 . . 122.1(8) y
C2 C6 H6 . . 119.1 ?
C7 C6 H6 . . 118.8 ?
C5 C7 C6 . . 118.7(8) y
C5 C7 H7 . . 120.1 ?
C6 C7 H7 . . 121.2 ?
C4 C5 C4 5 . 120.8(8) y
C4 C5 C7 . . 107.5(5) y
C4 C5 C7 5 5 107.5(5) y
C7 C5 C7 . 5 121.2(8) y
C4 C5 C8 5 . 119.6(4) y
C4 C5 C8 . . 119.6(4) y
C7 C5 C8 . . 119.4(4) y
C7 C5 C8 5 . 119.4(4) y
N9 C8 C5 . . 180.0 y

loop_
_geom_bond_atom_site_label_1
_geom_bond_atom_site_label_2
_geom_bond_site_symmetry_2
_geom_bond_distance
_geom_bond_publ_flag
C1 C1 20 1.417(4) y
C1 C1 21 1.417(4) y
C1 C2 . 1.478(5) y
C2 C3 . 1.356(9) y
C2 C3 5 1.356(9) y
C2 C6 5 1.383(8) y
C2 C6 . 1.383(8) y
C3 C4 . 1.424(10) y
C3 H3 . 0.9499 ?
C4 C5 . 1.327(9) y
C4 H4 . 0.9501 ?
C6 C7 . 1.389(9) y
C6 H6 . 0.9501 ?
C7 C5 . 1.374(9) y
C7 H7 . 0.9501 ?
C5 C4 5 1.327(9) y
C5 C7 5 1.374(9) y
C5 C8 . 1.478(6) y
C8 N9 . 1.121(5) y

loop_
_geom_torsion_atom_site_label_1
_geom_torsion_atom_site_label_2
_geom_torsion_atom_site_label_3
_geom_torsion_atom_site_label_4
_geom_torsion_site_symmetry_1
_geom_torsion_site_symmetry_4
_geom_torsion
_geom_torsion_publ_flag
C1 C1 C2 C3 20 . -113.0(4) y
C1 C1 C2 C3 21 . 67.0(4) y
C1 C1 C2 C3 20 5 67.0(4) y
C1 C1 C2 C3 21 5 -113.0(4) y
C1 C1 C2 C6 20 5 -68.0(4) y
C1 C1 C2 C6 21 5 112.0(4) y
C1 C1 C2 C6 20 . 112.0(4) y
C1 C1 C2 C6 21 . -68.0(4) y
C3 C2 C3 C4 5 . -2.5(6) y
C6 C2 C3 C4 5 . 75.3(9) y
C6 C2 C3 C4 . . -40.9(7) y
C1 C2 C3 C4 . . 177.5(6) y
C2 C3 C4 C5 . . 5.10(11) y
C3 C2 C6 C7 . . 36.7(7) y
C3 C2 C6 C7 5 . -79.7(9) y
C6 C2 C6 C7 5 . -1.8(5) y
C1 C2 C6 C7 . . 178.2(5) y
C2 C6 C7 C5 . . 3.6(1) y
C3 C4 C5 C4 . 5 -2.4(5) y
C3 C4 C5 C7 . . 37.1(7) y
C3 C4 C5 C7 . 5 -81.4(1) y
C3 C4 C5 C8 . . 177.6(5) y
C6 C7 C5 C4 . 5 76.7(9) y
C6 C7 C5 C4 . . -41.2(6) y
C6 C7 C5 C7 . 5 -1.7(5) y
C6 C7 C5 C8 . . 178.3(5) y
